data_7226430
loop_
_publ_author_name
'Jin, Gong'
'Sun, Jing'
'Yan, Chao Guo'

_publ_section_title
;
 Formation of zwitterionic salts via three-component reaction of
 benzimidazolium bromides, aromatic aldehydes and 1,3-indanedione
;
_journal_name_full 'RSC Adv.'
_journal_paper_doi 10.1039/C6RA16838H
_journal_year 2016
_chemical_formula_moiety 'C36 H32 N2 O3'
_chemical_formula_sum 'C36 H32 N2 O3'
_chemical_formula_weight 540.63
_space_group_crystal_system monoclinic
_space_group_IT_number 15
_space_group_name_Hall '-C 2yc'
_space_group_name_H-M_alt 'C 1 2/c 1'
_symmetry_space_group_name_Hall '-C 2yc'
_symmetry_space_group_name_H-M 'C 1 2/c 1'
_atom_sites_solution_hydrogens geom
_audit_block_doi 10.5517/ccdc.csd.cc1lym05
_audit_creation_method SHELXL-2014/7
_audit_update_record
;
2016-06-29 deposited with the CCDC.
2016-08-25 downloaded from the CCDC.
;
_cell_angle_alpha 90
_cell_angle_beta 123.198(3)
_cell_angle_gamma 90
_cell_formula_units_Z 8
_cell_length_a 30.451(2)
_cell_length_b 9.3827(7)
_cell_length_c 25.6604(15)
_cell_measurement_reflns_used 6016
_cell_measurement_temperature 296(2)
_cell_measurement_theta_max 23.44
_cell_measurement_theta_min 2.31
_cell_volume 6134.9(7)
_computing_cell_refinement 'Bruker SAINT'
_computing_data_collection 'Bruker APEX2'
_computing_data_reduction 'Bruker SAINT'
_computing_molecular_graphics 'Bruker SHELXTL'
_computing_publication_material 'Bruker SHELXTL'
_computing_structure_refinement 'SHELXL-2014/7 (Sheldrick, 2014)'
_computing_structure_solution 'SHELXS-97 (Sheldrick 2008)'
_diffrn_ambient_temperature 296(2)
_diffrn_measured_fraction_theta_full 0.998
_diffrn_measured_fraction_theta_max 0.998
_diffrn_measurement_device_type 'CCD area detector'
_diffrn_measurement_method 'phi and omega scans'
_diffrn_radiation_source 'fine-focus sealed tube'
_diffrn_radiation_type MoK\a
_diffrn_radiation_wavelength 0.71073
_diffrn_reflns_av_R_equivalents 0.0957
_diffrn_reflns_av_unetI/netI 0.0817
_diffrn_reflns_Laue_measured_fraction_full 0.998
_diffrn_reflns_Laue_measured_fraction_max 0.998
_diffrn_reflns_limit_h_max 37
_diffrn_reflns_limit_h_min -37
_diffrn_reflns_limit_k_max 11
_diffrn_reflns_limit_k_min -11
_diffrn_reflns_limit_l_max 31
_diffrn_reflns_limit_l_min -31
_diffrn_reflns_number 40857
_diffrn_reflns_point_group_measured_fraction_full 0.998
_diffrn_reflns_point_group_measured_fraction_max 0.998
_diffrn_reflns_theta_full 25.242
_diffrn_reflns_theta_max 26.000
_diffrn_reflns_theta_min 1.598
_exptl_absorpt_coefficient_mu 0.074
_exptl_absorpt_correction_T_max 0.984
_exptl_absorpt_correction_T_min 0.982
_exptl_absorpt_correction_type multi-scan
_exptl_absorpt_process_details sadabs
_exptl_crystal_colour sorrel
_exptl_crystal_density_diffrn 1.171
_exptl_crystal_description BLOCK
_exptl_crystal_F_000 2288
_exptl_crystal_size_max 0.240
_exptl_crystal_size_mid 0.220
_exptl_crystal_size_min 0.220
_platon_squeeze_details ' '
_refine_diff_density_max 0.550
_refine_diff_density_min -0.431
_refine_diff_density_rms 0.103
_refine_ls_extinction_coef 0.0017(6)
_refine_ls_extinction_expression Fc^*^=kFc[1+0.001xFc^2^\l^3^/sin(2\q)]^-1/4^
_refine_ls_extinction_method 'SHELXL-2014/7 (Sheldrick 2014'
_refine_ls_goodness_of_fit_ref 1.077
_refine_ls_hydrogen_treatment constr
_refine_ls_matrix_type full
_refine_ls_number_parameters 373
_refine_ls_number_reflns 6034
_refine_ls_number_restraints 0
_refine_ls_restrained_S_all 1.077
_refine_ls_R_factor_all 0.1849
_refine_ls_R_factor_gt 0.1031
_refine_ls_shift/su_max 0.000
_refine_ls_shift/su_mean 0.000
_refine_ls_structure_factor_coef Fsqd
_refine_ls_weighting_details 'w=1/[\s^2^(Fo^2^)+(0.1598P)^2^+6.2227P] where P=(Fo^2^+2Fc^2^)/3'
_refine_ls_weighting_scheme calc
_refine_ls_wR_factor_gt 0.2724
_refine_ls_wR_factor_ref 0.3124
_reflns_Friedel_coverage 0.000
_reflns_number_gt 3275
_reflns_number_total 6034
_reflns_threshold_expression 'I > 2\s(I)'
_cod_data_source_file c6ra16838h2.cif
_cod_data_source_block 1j
_cod_database_code 7226430
_shelx_shelxl_version_number 2014/7
_shelx_space_group_comment
; 
The symmetry employed for this shelxl refinement is uniquely defined 
by the following loop, which should always be used as a source of 
symmetry information in preference to the above space-group names. 
They are only intended as comments. 
;
_shelx_estimated_absorpt_t_min 0.982
_shelx_estimated_absorpt_t_max 0.984

loop_
_space_group_symop_operation_xyz
'x, y, z'
'-x, y, -z+1/2'
'x+1/2, y+1/2, z'
'-x+1/2, y+1/2, -z+1/2'
'-x, -y, -z'
'x, -y, z-1/2'
'-x+1/2, -y+1/2, -z'
'x+1/2, -y+1/2, z-1/2'

loop_
_atom_site_label
_atom_site_type_symbol
_atom_site_fract_x
_atom_site_fract_y
_atom_site_fract_z
_atom_site_U_iso_or_equiv
_atom_site_adp_type
_atom_site_occupancy
_atom_site_site_symmetry_order
_atom_site_calc_flag
_atom_site_refinement_flags_posn
_atom_site_refinement_flags_adp
C1 C 0.9053(4) 0.3625(11) 1.0127(3) 0.157(4) Uani 1 1 d . .
H1A H 0.9389 0.4032 1.0264 0.235 Uiso 1 1 calc R U
H1B H 0.9102 0.2756 1.0350 0.235 Uiso 1 1 calc R U
H1C H 0.8854 0.4285 1.0204 0.235 Uiso 1 1 calc R U
C2 C 0.8761(3) 0.3314(9) 0.9439(3) 0.129(3) Uani 1 1 d . .
H2A H 0.8981 0.2728 0.9359 0.155 Uiso 1 1 calc R U
H2B H 0.8448 0.2770 0.9318 0.155 Uiso 1 1 calc R U
C3 C 0.8610(2) 0.4572(7) 0.9057(3) 0.0890(17) Uani 1 1 d . .
H3A H 0.8928 0.5083 0.9176 0.107 Uiso 1 1 calc R U
H3B H 0.8412 0.5174 0.9166 0.107 Uiso 1 1 calc R U
C4 C 0.82948(18) 0.4419(5) 0.8366(2) 0.0607(12) Uani 1 1 d . .
H4A H 0.7949 0.4066 0.8231 0.073 Uiso 1 1 calc R U
H4B H 0.8252 0.5352 0.8180 0.073 Uiso 1 1 calc R U
C5 C 0.89995(14) 0.3654(4) 0.81694(16) 0.0412(9) Uani 1 1 d . .
C6 C 0.93439(17) 0.4791(5) 0.83848(19) 0.0549(11) Uani 1 1 d . .
H6 H 0.9288 0.5605 0.8548 0.066 Uiso 1 1 calc R U
C7 C 0.97683(19) 0.4653(6) 0.8345(2) 0.0671(13) Uani 1 1 d . .
H7 H 1.0005 0.5405 0.8476 0.080 Uiso 1 1 calc R U
C8 C 0.98629(17) 0.3419(6) 0.8112(2) 0.0636(13) Uani 1 1 d . .
H8 H 1.0165 0.3365 0.8105 0.076 Uiso 1 1 calc R U
C9 C 0.95207(15) 0.2287(5) 0.78952(18) 0.0538(11) Uani 1 1 d . .
H9 H 0.9580 0.1469 0.7737 0.065 Uiso 1 1 calc R U
C10 C 0.90793(14) 0.2439(4) 0.79254(16) 0.0414(9) Uani 1 1 d . .
C11 C 0.83409(15) 0.2186(5) 0.78808(18) 0.0468(10) Uani 1 1 d . .
H11 H 0.8031 0.1804 0.7810 0.056 Uiso 1 1 calc R U
C12 C 0.85578(15) 0.0191(4) 0.74095(17) 0.0438(10) Uani 1 1 d . .
H12 H 0.8869 -0.0052 0.7406 0.053 Uiso 1 1 calc R U
C13 C 0.80795(18) 0.0378(4) 0.6722(2) 0.0506(11) Uani 1 1 d . .
C14 C 0.8109(2) -0.0068(5) 0.6198(2) 0.0613(12) Uani 1 1 d . .
C15 C 0.8575(2) -0.0104(6) 0.6230(3) 0.0794(16) Uani 1 1 d . .
H15 H 0.8890 0.0098 0.6603 0.095 Uiso 1 1 calc R U
C16 C 0.8573(4) -0.0451(8) 0.5691(4) 0.117(3) Uani 1 1 d . .
H16 H 0.8885 -0.0465 0.5707 0.141 Uiso 1 1 calc R U
C17 C 0.8115(4) -0.0759(8) 0.5156(3) 0.119(3) Uani 1 1 d . .
H17 H 0.8111 -0.0969 0.4799 0.143 Uiso 1 1 calc R U
C18 C 0.7655(4) -0.0765(7) 0.5134(3) 0.115(2) Uani 1 1 d . .
H18 H 0.7344 -0.1026 0.4768 0.138 Uiso 1 1 calc R U
C19 C 0.7650(3) -0.0391(6) 0.5642(2) 0.0872(17) Uani 1 1 d . .
H19 H 0.7333 -0.0354 0.5615 0.105 Uiso 1 1 calc R U
C20 C 0.88035(15) -0.2782(4) 0.72265(19) 0.0468(10) Uani 1 1 d . .
C21 C 0.86179(16) -0.4077(4) 0.68339(19) 0.0511(11) Uani 1 1 d . .
C22 C 0.8842(2) -0.4853(5) 0.6581(2) 0.0713(14) Uani 1 1 d . .
H22 H 0.9165 -0.4596 0.6652 0.086 Uiso 1 1 calc R U
C23 C 0.8567(3) -0.6045(6) 0.6212(3) 0.0837(17) Uani 1 1 d . .
H23 H 0.8707 -0.6578 0.6031 0.100 Uiso 1 1 calc R U
C24 C 0.8094(3) -0.6425(5) 0.6118(2) 0.0771(15) Uani 1 1 d . .
H24 H 0.7919 -0.7220 0.5876 0.093 Uiso 1 1 calc R U
C25 C 0.78684(18) -0.5645(5) 0.6379(2) 0.0620(12) Uani 1 1 d . .
H25 H 0.7549 -0.5915 0.6317 0.074 Uiso 1 1 calc R U
C26 C 0.81343(16) -0.4466(4) 0.67309(18) 0.0453(10) Uani 1 1 d . .
C27 C 0.80019(16) -0.3381(4) 0.70482(18) 0.0474(10) Uani 1 1 d . .
C28 C 0.84184(14) -0.2390(4) 0.73413(17) 0.0432(10) Uani 1 1 d . .
C29 C 0.84239(15) -0.1073(4) 0.76807(18) 0.0461(10) Uani 1 1 d . .
H29 H 0.8063 -0.0925 0.7567 0.055 Uiso 1 1 calc R U
C30 C 0.87644(19) -0.1183(4) 0.8385(2) 0.0566(12) Uani 1 1 d . .
C31 C 0.9292(2) -0.1308(5) 0.8702(2) 0.0743(14) Uani 1 1 d . .
H31 H 0.9465 -0.1253 0.8496 0.089 Uiso 1 1 calc R U
C32 C 0.9582(3) -0.1527(7) 0.9363(3) 0.100(2) Uani 1 1 d . .
H32 H 0.9944 -0.1633 0.9580 0.120 Uiso 1 1 calc R U
C33 C 0.9349(4) -0.1583(7) 0.9679(3) 0.103(2) Uani 1 1 d . .
C34 C 0.9672(4) -0.1842(9) 1.0383(3) 0.155(3) Uani 1 1 d . .
H34A H 0.9679 -0.0987 1.0593 0.232 Uiso 1 1 calc R U
H34B H 1.0024 -0.2104 1.0517 0.232 Uiso 1 1 calc R U
H34C H 0.9515 -0.2597 1.0480 0.232 Uiso 1 1 calc R U
C35 C 0.8810(4) -0.1424(9) 0.9338(3) 0.124(3) Uani 1 1 d . .
H35 H 0.8636 -0.1446 0.9544 0.149 Uiso 1 1 calc R U
C36 C 0.8531(3) -0.1240(8) 0.8717(3) 0.098(2) Uani 1 1 d . .
H36 H 0.8169 -0.1147 0.8505 0.118 Uiso 1 1 calc R U
N1 N 0.85339(12) 0.3450(3) 0.81366(14) 0.0450(8) Uani 1 1 d . .
N2 N 0.86525(12) 0.1540(3) 0.77403(14) 0.0426(8) Uani 1 1 d . .
O1 O 0.76793(12) 0.0866(4) 0.66450(14) 0.0693(9) Uani 1 1 d . .
O2 O 0.92323(12) -0.2189(4) 0.73990(16) 0.0728(10) Uani 1 1 d . .
O3 O 0.75886(11) -0.3395(3) 0.70416(15) 0.0678(9) Uani 1 1 d . .

loop_
_atom_site_aniso_label
_atom_site_aniso_U_11
_atom_site_aniso_U_22
_atom_site_aniso_U_33
_atom_site_aniso_U_23
_atom_site_aniso_U_13
_atom_site_aniso_U_12
C1 0.169(8) 0.214(10) 0.067(4) 0.019(5) 0.052(5) -0.013(7)
C2 0.172(7) 0.142(7) 0.082(4) 0.018(5) 0.075(5) 0.027(5)
C3 0.105(4) 0.096(4) 0.083(4) -0.004(3) 0.062(4) 0.014(3)
C4 0.068(3) 0.054(3) 0.065(3) -0.003(2) 0.040(2) 0.012(2)
C5 0.039(2) 0.044(2) 0.037(2) 0.0079(18) 0.0176(17) 0.0003(18)
C6 0.063(3) 0.052(3) 0.046(2) -0.001(2) 0.027(2) -0.010(2)
C7 0.065(3) 0.075(3) 0.054(3) -0.006(2) 0.028(2) -0.029(3)
C8 0.045(3) 0.095(4) 0.054(3) -0.004(3) 0.029(2) -0.017(3)
C9 0.045(2) 0.071(3) 0.045(2) -0.003(2) 0.025(2) -0.006(2)
C10 0.038(2) 0.047(2) 0.036(2) 0.0060(18) 0.0178(17) -0.0007(18)
C11 0.034(2) 0.054(3) 0.049(2) 0.001(2) 0.0198(18) -0.0021(19)
C12 0.047(2) 0.046(2) 0.045(2) -0.0013(19) 0.0292(19) -0.0042(18)
C13 0.058(3) 0.040(2) 0.057(3) 0.001(2) 0.033(2) -0.011(2)
C14 0.088(4) 0.044(3) 0.056(3) 0.001(2) 0.042(3) -0.003(2)
C15 0.107(4) 0.072(4) 0.075(3) 0.006(3) 0.059(3) 0.014(3)
C16 0.165(7) 0.120(6) 0.109(6) 0.025(5) 0.103(6) 0.049(5)
C17 0.174(8) 0.126(6) 0.061(4) 0.007(4) 0.066(5) 0.040(6)
C18 0.167(8) 0.091(5) 0.063(4) 0.002(3) 0.047(5) 0.017(5)
C19 0.120(5) 0.077(4) 0.048(3) -0.003(3) 0.036(3) -0.002(3)
C20 0.039(2) 0.044(2) 0.056(2) 0.004(2) 0.0255(19) -0.0004(19)
C21 0.055(3) 0.045(2) 0.055(3) 0.003(2) 0.032(2) 0.009(2)
C22 0.074(3) 0.065(3) 0.084(3) 0.003(3) 0.049(3) 0.013(3)
C23 0.115(5) 0.067(4) 0.079(4) -0.001(3) 0.060(4) 0.023(3)
C24 0.105(5) 0.048(3) 0.065(3) -0.003(2) 0.038(3) 0.005(3)
C25 0.061(3) 0.057(3) 0.059(3) 0.003(2) 0.027(2) -0.003(2)
C26 0.049(2) 0.042(2) 0.042(2) 0.0054(18) 0.0234(19) 0.0032(19)
C27 0.040(2) 0.051(2) 0.050(2) 0.015(2) 0.0239(19) 0.0031(19)
C28 0.036(2) 0.044(2) 0.049(2) 0.0028(18) 0.0232(18) 0.0004(17)
C29 0.040(2) 0.048(2) 0.053(2) 0.004(2) 0.0270(19) 0.0033(18)
C30 0.066(3) 0.045(2) 0.052(3) 0.002(2) 0.028(2) 0.002(2)
C31 0.070(4) 0.076(3) 0.058(3) -0.004(3) 0.022(3) 0.002(3)
C32 0.089(4) 0.088(4) 0.070(4) -0.006(3) 0.009(3) 0.007(3)
C33 0.155(7) 0.083(4) 0.060(4) 0.007(3) 0.051(5) -0.007(4)
C34 0.204(8) 0.139(7) 0.060(4) 0.020(4) 0.034(5) -0.003(6)
C35 0.141(7) 0.162(8) 0.079(5) 0.022(5) 0.065(5) 0.008(6)
C36 0.096(4) 0.149(6) 0.061(3) 0.013(4) 0.051(3) 0.011(4)
N1 0.0407(19) 0.0458(19) 0.0435(18) -0.0013(16) 0.0198(15) 0.0010(15)
N2 0.0391(18) 0.0453(19) 0.0467(19) -0.0029(15) 0.0257(15) -0.0059(15)
O1 0.051(2) 0.088(2) 0.0607(19) 0.0031(17) 0.0250(16) -0.0031(17)
O2 0.0489(19) 0.070(2) 0.106(3) -0.0123(19) 0.0469(19) -0.0080(16)
O3 0.0496(19) 0.079(2) 0.088(2) -0.0029(18) 0.0461(18) -0.0076(15)

loop_
_atom_type_symbol
_atom_type_description
_atom_type_scat_dispersion_real
_atom_type_scat_dispersion_imag
_atom_type_scat_source
C C 0.0033 0.0016 'International Tables Vol C Tables 4.2.6.8 and 6.1.1.4'
H H 0.0000 0.0000 'International Tables Vol C Tables 4.2.6.8 and 6.1.1.4'
N N 0.0061 0.0033 'International Tables Vol C Tables 4.2.6.8 and 6.1.1.4'
O O 0.0106 0.0060 'International Tables Vol C Tables 4.2.6.8 and 6.1.1.4'

loop_
_geom_angle_atom_site_label_1
_geom_angle_atom_site_label_2
_geom_angle_atom_site_label_3
_geom_angle
C2 C1 H1A 109.5
C2 C1 H1B 109.5
H1A C1 H1B 109.5
C2 C1 H1C 109.5
H1A C1 H1C 109.5
H1B C1 H1C 109.5
C3 C2 C1 113.7(8)
C3 C2 H2A 108.8
C1 C2 H2A 108.8
C3 C2 H2B 108.8
C1 C2 H2B 108.8
H2A C2 H2B 107.7
C2 C3 C4 119.2(6)
C2 C3 H3A 107.5
C4 C3 H3A 107.5
C2 C3 H3B 107.5
C4 C3 H3B 107.5
H3A C3 H3B 107.0
N1 C4 C3 113.4(4)
N1 C4 H4A 108.9
C3 C4 H4A 108.9
N1 C4 H4B 108.9
C3 C4 H4B 108.9
H4A C4 H4B 107.7
C6 C5 C10 122.3(4)
C6 C5 N1 131.1(4)
C10 C5 N1 106.6(3)
C7 C6 C5 116.2(4)
C7 C6 H6 121.9
C5 C6 H6 121.9
C6 C7 C8 122.4(4)
C6 C7 H7 118.8
C8 C7 H7 118.8
C9 C8 C7 121.6(4)
C9 C8 H8 119.2
C7 C8 H8 119.2
C8 C9 C10 116.0(4)
C8 C9 H9 122.0
C10 C9 H9 122.0
C5 C10 C9 121.4(4)
C5 C10 N2 106.9(3)
C9 C10 N2 131.7(4)
N1 C11 N2 110.7(3)
N1 C11 H11 124.7
N2 C11 H11 124.7
N2 C12 C29 114.9(3)
N2 C12 C13 108.9(3)
C29 C12 C13 106.4(3)
N2 C12 H12 108.8
C29 C12 H12 108.8
C13 C12 H12 108.8
O1 C13 C14 121.6(4)
O1 C13 C12 117.2(4)
C14 C13 C12 121.2(4)
C15 C14 C19 119.0(5)
C15 C14 C13 122.3(5)
C19 C14 C13 118.5(5)
C14 C15 C16 119.5(6)
C14 C15 H15 120.2
C16 C15 H15 120.2
C17 C16 C15 119.7(7)
C17 C16 H16 120.1
C15 C16 H16 120.1
C16 C17 C18 120.3(7)
C16 C17 H17 119.9
C18 C17 H17 119.9
C19 C18 C17 120.6(7)
C19 C18 H18 119.7
C17 C18 H18 119.7
C18 C19 C14 120.8(7)
C18 C19 H19 119.6
C14 C19 H19 119.6
O2 C20 C28 129.5(4)
O2 C20 C21 122.7(4)
C28 C20 C21 107.8(3)
C22 C21 C26 121.0(4)
C22 C21 C20 130.7(4)
C26 C21 C20 108.3(3)
C21 C22 C23 118.1(5)
C21 C22 H22 120.9
C23 C22 H22 120.9
C24 C23 C22 120.3(5)
C24 C23 H23 119.8
C22 C23 H23 119.8
C23 C24 C25 121.6(5)
C23 C24 H24 119.2
C25 C24 H24 119.2
C26 C25 C24 117.9(5)
C26 C25 H25 121.1
C24 C25 H25 121.1
C25 C26 C21 121.0(4)
C25 C26 C27 132.1(4)
C21 C26 C27 106.9(3)
O3 C27 C28 128.2(4)
O3 C27 C26 123.8(4)
C28 C27 C26 107.9(3)
C20 C28 C27 109.0(4)
C20 C28 C29 126.1(3)
C27 C28 C29 124.8(3)
C28 C29 C30 114.6(3)
C28 C29 C12 107.0(3)
C30 C29 C12 114.4(3)
C28 C29 H29 106.7
C30 C29 H29 106.7
C12 C29 H29 106.7
C31 C30 C36 118.0(5)
C31 C30 C29 122.4(4)
C36 C30 C29 119.5(4)
C30 C31 C32 118.8(5)
C30 C31 H31 120.6
C32 C31 H31 120.6
C33 C32 C31 122.4(6)
C33 C32 H32 118.8
C31 C32 H32 118.8
C32 C33 C35 116.9(6)
C32 C33 C34 120.7(8)
C35 C33 C34 122.4(8)
C33 C34 H34A 109.5
C33 C34 H34B 109.5
H34A C34 H34B 109.5
C33 C34 H34C 109.5
H34A C34 H34C 109.5
H34B C34 H34C 109.5
C36 C35 C33 121.6(7)
C36 C35 H35 119.2
C33 C35 H35 119.2
C35 C36 C30 122.3(6)
C35 C36 H36 118.9
C30 C36 H36 118.9
C11 N1 C5 108.3(3)
C11 N1 C4 124.6(3)
C5 N1 C4 127.1(3)
C11 N2 C10 107.6(3)
C11 N2 C12 127.5(3)
C10 N2 C12 124.8(3)

loop_
_geom_bond_atom_site_label_1
_geom_bond_atom_site_label_2
_geom_bond_distance
C1 C2 1.507(10)
C1 H1A 0.9600
C1 H1B 0.9600
C1 H1C 0.9600
C2 C3 1.438(9)
C2 H2A 0.9700
C2 H2B 0.9700
C3 C4 1.491(7)
C3 H3A 0.9700
C3 H3B 0.9700
C4 N1 1.474(5)
C4 H4A 0.9700
C4 H4B 0.9700
C5 C6 1.381(6)
C5 C10 1.385(5)
C5 N1 1.387(5)
C6 C7 1.358(6)
C6 H6 0.9300
C7 C8 1.403(7)
C7 H7 0.9300
C8 C9 1.374(6)
C8 H8 0.9300
C9 C10 1.395(5)
C9 H9 0.9300
C10 N2 1.396(5)
C11 N1 1.327(5)
C11 N2 1.331(5)
C11 H11 0.9300
C12 N2 1.462(5)
C12 C29 1.539(5)
C12 C13 1.566(6)
C12 H12 0.9800
C13 O1 1.213(5)
C13 C14 1.456(6)
C14 C15 1.377(7)
C14 C19 1.377(7)
C15 C16 1.415(8)
C15 H15 0.9300
C16 C17 1.348(11)
C16 H16 0.9300
C17 C18 1.370(10)
C17 H17 0.9300
C18 C19 1.359(9)
C18 H18 0.9300
C19 H19 0.9300
C20 O2 1.256(5)
C20 C28 1.406(5)
C20 C21 1.479(6)
C21 C22 1.378(6)
C21 C26 1.395(6)
C22 C23 1.406(8)
C22 H22 0.9300
C23 C24 1.372(8)
C23 H23 0.9300
C24 C25 1.399(7)
C24 H24 0.9300
C25 C26 1.376(6)
C25 H25 0.9300
C26 C27 1.490(6)
C27 O3 1.250(5)
C27 C28 1.412(6)
C28 C29 1.507(6)
C29 C30 1.516(6)
C29 H29 0.9800
C30 C31 1.352(6)
C30 C36 1.378(7)
C31 C32 1.434(8)
C31 H31 0.9300
C32 C33 1.337(9)
C32 H32 0.9300
C33 C35 1.381(10)
C33 C34 1.531(8)
C34 H34A 0.9600
C34 H34B 0.9600
C34 H34C 0.9600
C35 C36 1.345(8)
C35 H35 0.9300
C36 H36 0.9300

loop_
_platon_squeeze_void_nr
_platon_squeeze_void_average_x
_platon_squeeze_void_average_y
_platon_squeeze_void_average_z
_platon_squeeze_void_volume
_platon_squeeze_void_count_electrons
_platon_squeeze_void_content
1 0.500 0.000 0.500 19 6 ' '
2 0.500 0.000 1.000 19 6 ' '
3 0.000 0.135 0.250 53 13 ' '
4 0.312 0.222 0.988 16 3 ' '
5 0.688 0.222 0.512 16 3 ' '
6 0.188 0.278 0.012 16 3 ' '
7 0.812 0.278 0.488 16 3 ' '
8 0.500 0.364 0.750 53 13 ' '
9 0.000 0.500 0.500 19 6 ' '
10 1.000 0.500 1.000 19 6 ' '
11 0.500 0.635 0.250 53 13 ' '
12 0.188 0.722 0.512 16 3 ' '
13 0.812 0.722 0.988 16 3 ' '
14 0.312 0.778 0.488 16 3 ' '
15 0.688 0.778 0.012 16 3 ' '
16 0.000 0.864 0.750 53 13 ' '
